data_4346056
loop_
_publ_author_name
'Kropp, Henning'
'Scheurer, Andreas'
'Heinemann, Frank W.'
'Bendix, Jesper'
'Meyer, Karsten'

_publ_section_title
;
 Coordination-induced spin-state change in manganese(V) complexes: the
 electronic structure of manganese(V) nitrides.
;
_journal_issue 7
_journal_name_full 'Inorganic chemistry'
_journal_page_first 3562
_journal_page_last 3572
_journal_paper_doi 10.1021/acs.inorgchem.5b00112
_journal_volume 54
_journal_year 2015
_chemical_formula_moiety 'C40 H45 Mn N9, C24 H20 B, C4 H10 O2'
_chemical_formula_sum 'C68 H75 B Mn N9 O2'
_chemical_formula_weight 1116.12
_space_group_IT_number 14
_space_group_name_Hall '-P 2yn'
_space_group_name_H-M_alt 'P 1 21/n 1'
_symmetry_cell_setting monoclinic
_symmetry_space_group_name_Hall '-P 2yn'
_symmetry_space_group_name_H-M 'P 1 21/n 1'
_atom_sites_solution_hydrogens geom
_atom_sites_solution_primary direct
_atom_sites_solution_secondary difmap
_audit_creation_method SHELXL-97
_cell_angle_alpha 90.00
_cell_angle_beta 112.860(2)
_cell_angle_gamma 90.00
_cell_formula_units_Z 4
_cell_length_a 21.368(3)
_cell_length_b 13.9810(18)
_cell_length_c 21.408(3)
_cell_measurement_reflns_used 9984
_cell_measurement_temperature 100(2)
_cell_measurement_theta_max 27.17
_cell_measurement_theta_min 2.53
_cell_volume 5893.2(14)
_computing_cell_refinement 'Bruker SAINT'
_computing_data_collection 'Bruker APEX2'
_computing_data_reduction 'Bruker SAINT'
_computing_molecular_graphics 'SHELXTL 6.12 (Bruker AXS, 2002)'
_computing_publication_material 'SHELXTL 6.12 (Bruker AXS, 2002)'
_computing_structure_refinement 'SHELXTL 6.12 (Bruker AXS, 2002)'
_computing_structure_solution 'SHELXTL 6.12 (Bruker AXS, 2002)'
_diffrn_ambient_temperature 100(2)
_diffrn_detector_area_resol_mean 83.33
_diffrn_measured_fraction_theta_full 0.999
_diffrn_measured_fraction_theta_max 0.999
_diffrn_measurement_device_type 'Bruker Kappa APEX II'
_diffrn_measurement_method '\f and \w scans'
_diffrn_radiation_monochromator 'Quazar focussing montel optics'
_diffrn_radiation_source 'ImuS micro-focus tube'
_diffrn_radiation_type MoK\a
_diffrn_radiation_wavelength 0.71073
_diffrn_reflns_av_R_equivalents 0.0710
_diffrn_reflns_av_sigmaI/netI 0.0624
_diffrn_reflns_limit_h_max 27
_diffrn_reflns_limit_h_min -27
_diffrn_reflns_limit_k_max 17
_diffrn_reflns_limit_k_min -17
_diffrn_reflns_limit_l_max 27
_diffrn_reflns_limit_l_min -26
_diffrn_reflns_number 50810
_diffrn_reflns_theta_full 27.10
_diffrn_reflns_theta_max 27.10
_diffrn_reflns_theta_min 2.06
_exptl_absorpt_coefficient_mu 0.278
_exptl_absorpt_correction_T_max 0.746
_exptl_absorpt_correction_T_min 0.673
_exptl_absorpt_correction_type multi-scan
_exptl_absorpt_process_details 'SADABS, Bruker-AXS, 2008'
_exptl_crystal_colour red
_exptl_crystal_density_diffrn 1.258
_exptl_crystal_density_method 'not measured'
_exptl_crystal_description block
_exptl_crystal_F_000 2368
_exptl_crystal_size_max 0.18
_exptl_crystal_size_mid 0.14
_exptl_crystal_size_min 0.10
_refine_diff_density_max 0.344
_refine_diff_density_min -0.510
_refine_diff_density_rms 0.058
_refine_ls_extinction_method none
_refine_ls_goodness_of_fit_ref 1.027
_refine_ls_hydrogen_treatment constr
_refine_ls_matrix_type full
_refine_ls_number_parameters 738
_refine_ls_number_reflns 12981
_refine_ls_number_restraints 0
_refine_ls_restrained_S_all 1.027
_refine_ls_R_factor_all 0.0618
_refine_ls_R_factor_gt 0.0434
_refine_ls_shift/su_max 0.002
_refine_ls_shift/su_mean 0.000
_refine_ls_structure_factor_coef Fsqd
_refine_ls_weighting_details 'calc w=1/[\s^2^(Fo^2^)+(0.0390P)^2^+3.1352P] where P=(Fo^2^+2Fc^2^)/3'
_refine_ls_weighting_scheme calc
_refine_ls_wR_factor_gt 0.1028
_refine_ls_wR_factor_ref 0.1126
_reflns_number_gt 10054
_reflns_number_total 12981
_reflns_threshold_expression >2sigma(I)
_cod_data_source_file ic5b00112_si_002.cif
_cod_data_source_block hkr1410
_cod_original_cell_volume 5893.2(13)
_cod_original_sg_symbol_Hall -P2yn
_cod_original_sg_symbol_H-M P2(1)/n
_cod_database_code 4346056

loop_
_symmetry_equiv_pos_as_xyz
'x, y, z'
'-x+1/2, y+1/2, -z+1/2'
'-x, -y, -z'
'x-1/2, -y-1/2, z-1/2'

loop_
_atom_site_label
_atom_site_type_symbol
_atom_site_fract_x
_atom_site_fract_y
_atom_site_fract_z
_atom_site_U_iso_or_equiv
_atom_site_adp_type
_atom_site_occupancy
_atom_site_symmetry_multiplicity
_atom_site_calc_flag
_atom_site_refinement_flags
Mn1 Mn 0.993992(13) 0.796908(18) 0.778982(13) 0.01201(7) Uani 1 1 d .
N1 N 1.08293(8) 0.85164(11) 0.73303(8) 0.0161(3) Uani 1 1 d .
N2 N 0.95136(8) 0.97550(11) 0.68354(8) 0.0191(3) Uani 1 1 d .
N3 N 0.86695(8) 0.91457(11) 0.70029(8) 0.0184(3) Uani 1 1 d .
N4 N 0.99032(8) 0.68894(11) 0.65283(8) 0.0159(3) Uani 1 1 d .
N5 N 0.97980(8) 0.58484(11) 0.72140(8) 0.0169(3) Uani 1 1 d .
N6 N 1.13433(8) 0.70998(11) 0.85997(8) 0.0160(3) Uani 1 1 d .
N7 N 1.07970(8) 0.72925(11) 0.92469(7) 0.0148(3) Uani 1 1 d .
N8 N 0.93987(7) 0.75869(11) 0.80271(7) 0.0153(3) Uani 1 1 d .
N9 N 1.02389(9) 0.99334(12) 0.85660(8) 0.0250(4) Uani 1 1 d .
C1 C 1.07921(10) 0.95779(13) 0.72833(10) 0.0203(4) Uani 1 1 d .
H1A H 1.1184 0.9815 0.7190 0.024 Uiso 1 1 calc R
H1B H 1.0833 0.9839 0.7728 0.024 Uiso 1 1 calc R
C2 C 1.01480(10) 0.99558(14) 0.67441(10) 0.0212(4) Uani 1 1 d .
H2A H 1.0193 1.0658 0.6717 0.025 Uiso 1 1 calc R
H2B H 1.0108 0.9685 0.6303 0.025 Uiso 1 1 calc R
C3 C 0.93288(9) 0.89530(13) 0.70917(9) 0.0165(4) Uani 1 1 d .
C4 C 0.89900(11) 1.04225(14) 0.66093(10) 0.0238(4) Uani 1 1 d .
H4 H 0.9005 1.1030 0.6417 0.029 Uiso 1 1 calc R
C5 C 0.84641(11) 1.00502(14) 0.67125(10) 0.0245(4) Uani 1 1 d .
H5 H 0.8034 1.0341 0.6609 0.029 Uiso 1 1 calc R
C6 C 1.07573(10) 0.81203(13) 0.66574(9) 0.0176(4) Uani 1 1 d .
H6A H 1.1080 0.7583 0.6731 0.021 Uiso 1 1 calc R
H6B H 1.0882 0.8622 0.6400 0.021 Uiso 1 1 calc R
C7 C 1.00444(9) 0.77688(13) 0.62361(9) 0.0165(4) Uani 1 1 d .
H7A H 0.9710 0.8266 0.6223 0.020 Uiso 1 1 calc R
H7B H 1.0001 0.7646 0.5766 0.020 Uiso 1 1 calc R
C8 C 0.98749(9) 0.68194(13) 0.71523(9) 0.0139(4) Uani 1 1 d .
C9 C 0.98596(11) 0.60078(14) 0.62147(10) 0.0239(4) Uani 1 1 d .
H9 H 0.9875 0.5889 0.5784 0.029 Uiso 1 1 calc R
C10 C 0.97911(11) 0.53600(14) 0.66432(10) 0.0252(5) Uani 1 1 d .
H10 H 0.9746 0.4689 0.6572 0.030 Uiso 1 1 calc R
C11 C 1.15201(9) 0.82779(14) 0.78298(10) 0.0188(4) Uani 1 1 d .
H11A H 1.1629 0.8691 0.8234 0.023 Uiso 1 1 calc R
H11B H 1.1856 0.8412 0.7627 0.023 Uiso 1 1 calc R
C12 C 1.15788(10) 0.72334(14) 0.80478(10) 0.0189(4) Uani 1 1 d .
H12A H 1.1304 0.6832 0.7656 0.023 Uiso 1 1 calc R
H12B H 1.2058 0.7026 0.8200 0.023 Uiso 1 1 calc R
C13 C 1.07363(9) 0.74201(12) 0.85886(9) 0.0135(4) Uani 1 1 d .
C14 C 1.17648(10) 0.67679(14) 0.92343(10) 0.0203(4) Uani 1 1 d .
H14 H 1.2208 0.6510 0.9358 0.024 Uiso 1 1 calc R
C15 C 1.14224(10) 0.68820(13) 0.96391(10) 0.0192(4) Uani 1 1 d .
H15 H 1.1577 0.6715 1.0105 0.023 Uiso 1 1 calc R
C16 C 0.81793(9) 0.85120(14) 0.71018(10) 0.0197(4) Uani 1 1 d .
C17 C 0.78208(10) 0.78903(14) 0.65702(10) 0.0210(4) Uani 1 1 d .
C18 C 0.72914(10) 0.73580(15) 0.66275(11) 0.0261(5) Uani 1 1 d .
H18 H 0.7026 0.6951 0.6266 0.031 Uiso 1 1 calc R
C19 C 0.71497(11) 0.74179(17) 0.72057(12) 0.0326(5) Uani 1 1 d .
H19 H 0.6790 0.7052 0.7239 0.039 Uiso 1 1 calc R
C20 C 0.75330(11) 0.80118(18) 0.77346(12) 0.0330(5) Uani 1 1 d .
H20 H 0.7444 0.8025 0.8136 0.040 Uiso 1 1 calc R
C21 C 0.80466(10) 0.85903(16) 0.76918(10) 0.0258(5) Uani 1 1 d .
C22 C 0.80215(10) 0.77727(15) 0.59702(10) 0.0241(4) Uani 1 1 d .
H22A H 0.8011 0.8397 0.5758 0.036 Uiso 1 1 calc R
H22B H 0.7702 0.7338 0.5640 0.036 Uiso 1 1 calc R
H22C H 0.8481 0.7507 0.6124 0.036 Uiso 1 1 calc R
C23 C 0.84436(11) 0.92555(18) 0.82627(11) 0.0353(6) Uani 1 1 d .
H23A H 0.8872 0.8950 0.8549 0.053 Uiso 1 1 calc R
H23B H 0.8177 0.9398 0.8535 0.053 Uiso 1 1 calc R
H23C H 0.8540 0.9851 0.8075 0.053 Uiso 1 1 calc R
C24 C 0.97114(10) 0.52844(12) 0.77463(9) 0.0162(4) Uani 1 1 d .
C25 C 1.02684(10) 0.47518(13) 0.81806(10) 0.0180(4) Uani 1 1 d .
C26 C 1.01506(10) 0.41122(13) 0.86236(10) 0.0204(4) Uani 1 1 d .
H26 H 1.0520 0.3758 0.8934 0.024 Uiso 1 1 calc R
C27 C 0.95073(11) 0.39804(14) 0.86222(10) 0.0226(4) Uani 1 1 d .
H27 H 0.9439 0.3537 0.8926 0.027 Uiso 1 1 calc R
C28 C 0.89638(10) 0.44963(13) 0.81763(10) 0.0206(4) Uani 1 1 d .
H28 H 0.8523 0.4398 0.8174 0.025 Uiso 1 1 calc R
C29 C 0.90530(10) 0.51608(13) 0.77284(9) 0.0179(4) Uani 1 1 d .
C30 C 1.09612(10) 0.47963(14) 0.81500(11) 0.0238(4) Uani 1 1 d .
H30A H 1.1311 0.4806 0.8611 0.036 Uiso 1 1 calc R
H30B H 1.0996 0.5378 0.7910 0.036 Uiso 1 1 calc R
H30C H 1.1027 0.4234 0.7908 0.036 Uiso 1 1 calc R
C31 C 0.84586(10) 0.57168(14) 0.72491(10) 0.0241(4) Uani 1 1 d .
H31A H 0.8468 0.6367 0.7424 0.036 Uiso 1 1 calc R
H31B H 0.8035 0.5400 0.7208 0.036 Uiso 1 1 calc R
H31C H 0.8485 0.5746 0.6803 0.036 Uiso 1 1 calc R
C32 C 1.03820(9) 0.76967(13) 0.95854(9) 0.0145(4) Uani 1 1 d .
C33 C 1.06235(9) 0.85427(13) 0.99643(9) 0.0168(4) Uani 1 1 d .
C34 C 1.02618(10) 0.88950(13) 1.03331(10) 0.0206(4) Uani 1 1 d .
H34 H 1.0416 0.9457 1.0598 0.025 Uiso 1 1 calc R
C35 C 0.96781(10) 0.84383(14) 1.03211(10) 0.0217(4) Uani 1 1 d .
H35 H 0.9432 0.8696 1.0568 0.026 Uiso 1 1 calc R
C36 C 0.94576(10) 0.76071(14) 0.99486(10) 0.0196(4) Uani 1 1 d .
H36 H 0.9056 0.7304 0.9938 0.024 Uiso 1 1 calc R
C37 C 0.98152(10) 0.72047(13) 0.95871(9) 0.0164(4) Uani 1 1 d .
C38 C 1.12477(10) 0.90662(14) 0.99767(10) 0.0215(4) Uani 1 1 d .
H38A H 1.1291 0.9676 1.0216 0.032 Uiso 1 1 calc R
H38B H 1.1205 0.9188 0.9511 0.032 Uiso 1 1 calc R
H38C H 1.1651 0.8674 1.0211 0.032 Uiso 1 1 calc R
C39 C 0.95927(10) 0.62521(14) 0.92463(10) 0.0222(4) Uani 1 1 d .
H39A H 0.9874 0.6084 0.8994 0.033 Uiso 1 1 calc R
H39B H 0.9116 0.6290 0.8933 0.033 Uiso 1 1 calc R
H39C H 0.9643 0.5762 0.9590 0.033 Uiso 1 1 calc R
C40 C 1.01543(9) 0.91894(13) 0.83127(9) 0.0162(4) Uani 1 1 d .
B1 B 0.88539(10) 0.73740(14) 0.37222(10) 0.0137(4) Uani 1 1 d .
C41 C 0.83991(9) 0.64712(13) 0.38189(9) 0.0146(4) Uani 1 1 d .
C42 C 0.82912(9) 0.56272(13) 0.34309(9) 0.0181(4) Uani 1 1 d .
H42 H 0.8471 0.5588 0.3090 0.022 Uiso 1 1 calc R
C43 C 0.79295(10) 0.48443(14) 0.35271(10) 0.0217(4) Uani 1 1 d .
H43 H 0.7864 0.4292 0.3250 0.026 Uiso 1 1 calc R
C44 C 0.76657(10) 0.48743(14) 0.40262(10) 0.0235(4) Uani 1 1 d .
H44 H 0.7414 0.4349 0.4089 0.028 Uiso 1 1 calc R
C45 C 0.77755(10) 0.56836(14) 0.44330(11) 0.0242(4) Uani 1 1 d .
H45 H 0.7609 0.5707 0.4784 0.029 Uiso 1 1 calc R
C46 C 0.81315(10) 0.64620(14) 0.43243(10) 0.0194(4) Uani 1 1 d .
H46 H 0.8196 0.7010 0.4605 0.023 Uiso 1 1 calc R
C47 C 0.85448(9) 0.84048(13) 0.38705(9) 0.0137(4) Uani 1 1 d .
C48 C 0.81269(9) 0.90128(13) 0.33508(9) 0.0153(4) Uani 1 1 d .
H48 H 0.8035 0.8843 0.2894 0.018 Uiso 1 1 calc R
C49 C 0.78412(9) 0.98556(13) 0.34770(10) 0.0171(4) Uani 1 1 d .
H49 H 0.7558 1.0239 0.3109 0.021 Uiso 1 1 calc R
C50 C 0.79708(9) 1.01315(13) 0.41380(10) 0.0185(4) Uani 1 1 d .
H50 H 0.7776 1.0700 0.4227 0.022 Uiso 1 1 calc R
C51 C 0.83909(9) 0.95618(13) 0.46689(9) 0.0184(4) Uani 1 1 d .
H51 H 0.8490 0.9746 0.5125 0.022 Uiso 1 1 calc R
C52 C 0.86657(9) 0.87214(13) 0.45325(9) 0.0174(4) Uani 1 1 d .
H52 H 0.8948 0.8344 0.4904 0.021 Uiso 1 1 calc R
C53 C 0.96468(9) 0.72407(13) 0.42710(9) 0.0143(4) Uani 1 1 d .
C54 C 1.00917(9) 0.80235(13) 0.45195(9) 0.0162(4) Uani 1 1 d .
H54 H 0.9925 0.8649 0.4374 0.019 Uiso 1 1 calc R
C55 C 1.07672(9) 0.79184(14) 0.49697(9) 0.0185(4) Uani 1 1 d .
H55 H 1.1049 0.8466 0.5122 0.022 Uiso 1 1 calc R
C56 C 1.10274(9) 0.70104(14) 0.51956(9) 0.0191(4) Uani 1 1 d .
H56 H 1.1484 0.6935 0.5508 0.023 Uiso 1 1 calc R
C57 C 1.06089(9) 0.62162(14) 0.49560(9) 0.0182(4) Uani 1 1 d .
H57 H 1.0781 0.5592 0.5100 0.022 Uiso 1 1 calc R
C58 C 0.99351(9) 0.63372(13) 0.45028(9) 0.0156(4) Uani 1 1 d .
H58 H 0.9660 0.5785 0.4344 0.019 Uiso 1 1 calc R
C59 C 0.88326(9) 0.74100(12) 0.29449(9) 0.0145(4) Uani 1 1 d .
C60 C 0.94024(10) 0.76261(13) 0.27953(9) 0.0169(4) Uani 1 1 d .
H60 H 0.9837 0.7642 0.3156 0.020 Uiso 1 1 calc R
C61 C 0.93541(10) 0.78199(13) 0.21343(10) 0.0216(4) Uani 1 1 d .
H61 H 0.9750 0.7980 0.2058 0.026 Uiso 1 1 calc R
C62 C 0.87313(11) 0.77783(14) 0.15947(10) 0.0225(4) Uani 1 1 d .
H62 H 0.8695 0.7926 0.1149 0.027 Uiso 1 1 calc R
C63 C 0.81587(10) 0.75171(13) 0.17144(10) 0.0198(4) Uani 1 1 d .
H63 H 0.7731 0.7462 0.1347 0.024 Uiso 1 1 calc R
C64 C 0.82146(10) 0.73366(13) 0.23728(9) 0.0167(4) Uani 1 1 d .
H64 H 0.7818 0.7155 0.2441 0.020 Uiso 1 1 calc R
C101 C 0.68260(11) 0.03002(15) 0.54048(11) 0.0298(5) Uani 1 1 d .
H10A H 0.6468 0.0382 0.4952 0.045 Uiso 1 1 calc R
H10B H 0.6637 -0.0016 0.5702 0.045 Uiso 1 1 calc R
H10C H 0.7192 -0.0093 0.5373 0.045 Uiso 1 1 calc R
O102 O 0.70882(7) 0.12107(10) 0.56770(7) 0.0234(3) Uani 1 1 d .
C103 C 0.73957(11) 0.16620(15) 0.52743(10) 0.0263(5) Uani 1 1 d .
H10D H 0.7054 0.1752 0.4808 0.032 Uiso 1 1 calc R
H10E H 0.7764 0.1251 0.5251 0.032 Uiso 1 1 calc R
C104 C 0.76834(11) 0.26194(15) 0.55751(11) 0.0284(5) Uani 1 1 d .
H10F H 0.7827 0.2979 0.5255 0.034 Uiso 1 1 calc R
H10G H 0.7332 0.2998 0.5659 0.034 Uiso 1 1 calc R
O105 O 0.82481(7) 0.24691(10) 0.61933(8) 0.0293(3) Uani 1 1 d .
C106 C 0.86465(13) 0.33129(18) 0.64312(14) 0.0416(6) Uani 1 1 d .
H10H H 0.8842 0.3506 0.6105 0.062 Uiso 1 1 calc R
H10I H 0.9013 0.3183 0.6871 0.062 Uiso 1 1 calc R
H10J H 0.8358 0.3828 0.6481 0.062 Uiso 1 1 calc R

loop_
_atom_site_aniso_label
_atom_site_aniso_U_11
_atom_site_aniso_U_22
_atom_site_aniso_U_33
_atom_site_aniso_U_23
_atom_site_aniso_U_13
_atom_site_aniso_U_12
Mn1 0.01261(14) 0.01157(14) 0.01178(14) -0.00011(10) 0.00467(11) 0.00064(10)
N1 0.0183(8) 0.0156(8) 0.0157(8) -0.0022(6) 0.0081(6) -0.0029(6)
N2 0.0248(9) 0.0145(8) 0.0162(8) 0.0015(6) 0.0059(7) 0.0029(6)
N3 0.0189(8) 0.0183(8) 0.0154(8) 0.0001(6) 0.0039(7) 0.0052(6)
N4 0.0186(8) 0.0158(8) 0.0145(8) -0.0012(6) 0.0077(6) -0.0015(6)
N5 0.0220(8) 0.0146(8) 0.0171(8) -0.0024(6) 0.0108(7) -0.0023(6)
N6 0.0145(8) 0.0174(8) 0.0158(8) -0.0014(6) 0.0057(6) 0.0021(6)
N7 0.0156(8) 0.0140(7) 0.0135(8) 0.0002(6) 0.0044(6) 0.0024(6)
N8 0.0138(8) 0.0168(8) 0.0140(8) -0.0011(6) 0.0040(6) 0.0021(6)
N9 0.0346(10) 0.0198(9) 0.0214(9) -0.0020(7) 0.0119(8) -0.0002(7)
C1 0.0248(10) 0.0160(9) 0.0227(10) -0.0011(7) 0.0121(8) -0.0056(8)
C2 0.0301(11) 0.0139(9) 0.0215(10) 0.0016(7) 0.0122(9) -0.0019(8)
C3 0.0201(10) 0.0158(9) 0.0124(9) -0.0024(7) 0.0048(7) 0.0018(7)
C4 0.0320(12) 0.0159(10) 0.0175(10) 0.0023(7) 0.0032(9) 0.0066(8)
C5 0.0262(11) 0.0213(10) 0.0192(10) 0.0001(8) 0.0013(9) 0.0100(8)
C6 0.0215(10) 0.0181(9) 0.0172(9) -0.0011(7) 0.0117(8) -0.0020(7)
C7 0.0221(10) 0.0154(9) 0.0138(9) 0.0004(7) 0.0090(8) -0.0011(7)
C8 0.0109(8) 0.0150(9) 0.0143(9) -0.0003(7) 0.0034(7) -0.0006(7)
C9 0.0356(12) 0.0200(10) 0.0220(10) -0.0077(8) 0.0176(9) -0.0061(9)
C10 0.0402(12) 0.0172(10) 0.0246(11) -0.0090(8) 0.0197(10) -0.0071(9)
C11 0.0145(9) 0.0227(10) 0.0214(10) -0.0030(8) 0.0093(8) -0.0043(7)
C12 0.0157(9) 0.0225(10) 0.0205(10) -0.0022(8) 0.0092(8) 0.0026(7)
C13 0.0136(9) 0.0109(8) 0.0156(9) -0.0030(7) 0.0053(7) -0.0009(7)
C14 0.0175(10) 0.0196(10) 0.0192(10) 0.0015(7) 0.0020(8) 0.0067(7)
C15 0.0188(10) 0.0185(10) 0.0164(9) 0.0022(7) 0.0027(8) 0.0047(7)
C16 0.0149(9) 0.0236(10) 0.0185(10) 0.0030(8) 0.0041(8) 0.0072(8)
C17 0.0159(9) 0.0242(10) 0.0201(10) 0.0027(8) 0.0038(8) 0.0059(8)
C18 0.0165(10) 0.0288(11) 0.0290(12) 0.0023(9) 0.0045(9) 0.0034(8)
C19 0.0185(11) 0.0422(14) 0.0406(14) 0.0109(10) 0.0152(10) 0.0064(9)
C20 0.0244(11) 0.0526(15) 0.0267(12) 0.0065(10) 0.0150(10) 0.0125(10)
C21 0.0189(10) 0.0380(12) 0.0200(10) 0.0005(9) 0.0067(8) 0.0121(9)
C22 0.0216(10) 0.0288(11) 0.0188(10) -0.0027(8) 0.0043(8) -0.0009(8)
C23 0.0289(12) 0.0528(15) 0.0237(11) -0.0099(10) 0.0099(10) 0.0104(11)
C24 0.0239(10) 0.0106(8) 0.0164(9) -0.0015(7) 0.0106(8) -0.0013(7)
C25 0.0205(10) 0.0127(9) 0.0222(10) -0.0045(7) 0.0097(8) -0.0003(7)
C26 0.0252(10) 0.0144(9) 0.0206(10) 0.0009(7) 0.0078(8) 0.0032(8)
C27 0.0335(12) 0.0162(10) 0.0214(10) -0.0005(8) 0.0142(9) -0.0040(8)
C28 0.0228(10) 0.0179(10) 0.0243(10) -0.0054(8) 0.0127(8) -0.0059(8)
C29 0.0211(10) 0.0141(9) 0.0188(10) -0.0054(7) 0.0081(8) -0.0029(7)
C30 0.0244(11) 0.0181(10) 0.0329(12) -0.0017(8) 0.0153(9) 0.0028(8)
C31 0.0199(10) 0.0219(10) 0.0278(11) -0.0025(8) 0.0063(9) -0.0034(8)
C32 0.0180(9) 0.0149(9) 0.0109(9) 0.0014(7) 0.0061(7) 0.0043(7)
C33 0.0184(9) 0.0160(9) 0.0136(9) 0.0018(7) 0.0036(7) 0.0026(7)
C34 0.0292(11) 0.0144(9) 0.0178(10) -0.0031(7) 0.0085(8) -0.0003(8)
C35 0.0284(11) 0.0212(10) 0.0197(10) -0.0010(8) 0.0138(9) 0.0032(8)
C36 0.0221(10) 0.0196(10) 0.0197(10) 0.0017(7) 0.0110(8) -0.0012(8)
C37 0.0215(10) 0.0148(9) 0.0124(9) 0.0016(7) 0.0059(8) 0.0010(7)
C38 0.0219(10) 0.0194(10) 0.0212(10) -0.0021(8) 0.0061(8) -0.0033(8)
C39 0.0285(11) 0.0175(10) 0.0241(10) -0.0036(8) 0.0140(9) -0.0045(8)
C40 0.0177(9) 0.0169(9) 0.0140(9) 0.0013(7) 0.0061(7) 0.0010(7)
B1 0.0130(10) 0.0123(9) 0.0145(10) -0.0008(7) 0.0040(8) -0.0003(8)
C41 0.0107(8) 0.0151(9) 0.0150(9) 0.0006(7) 0.0016(7) 0.0018(7)
C42 0.0175(9) 0.0181(9) 0.0170(9) 0.0014(7) 0.0047(8) -0.0006(7)
C43 0.0218(10) 0.0162(9) 0.0198(10) 0.0004(7) 0.0001(8) -0.0013(8)
C44 0.0169(10) 0.0183(10) 0.0310(11) 0.0084(8) 0.0045(9) -0.0025(8)
C45 0.0227(10) 0.0253(11) 0.0293(11) 0.0074(9) 0.0153(9) 0.0021(8)
C46 0.0201(10) 0.0173(9) 0.0229(10) 0.0000(7) 0.0106(8) 0.0007(7)
C47 0.0112(8) 0.0149(9) 0.0153(9) -0.0016(7) 0.0056(7) -0.0045(7)
C48 0.0149(9) 0.0148(9) 0.0163(9) -0.0007(7) 0.0060(7) -0.0022(7)
C49 0.0154(9) 0.0158(9) 0.0203(10) 0.0015(7) 0.0069(8) -0.0010(7)
C50 0.0186(9) 0.0147(9) 0.0245(10) -0.0027(7) 0.0109(8) -0.0011(7)
C51 0.0205(10) 0.0206(10) 0.0158(9) -0.0055(7) 0.0089(8) -0.0042(8)
C52 0.0175(9) 0.0174(9) 0.0165(9) 0.0001(7) 0.0060(8) -0.0012(7)
C53 0.0163(9) 0.0169(9) 0.0114(8) -0.0005(7) 0.0072(7) -0.0008(7)
C54 0.0187(9) 0.0159(9) 0.0150(9) 0.0012(7) 0.0077(8) -0.0010(7)
C55 0.0171(9) 0.0215(10) 0.0169(9) -0.0029(7) 0.0065(8) -0.0063(8)
C56 0.0130(9) 0.0277(10) 0.0161(9) 0.0009(8) 0.0049(7) 0.0004(8)
C57 0.0183(9) 0.0192(9) 0.0191(10) 0.0036(7) 0.0094(8) 0.0042(7)
C58 0.0163(9) 0.0160(9) 0.0159(9) -0.0016(7) 0.0077(7) -0.0007(7)
C59 0.0183(9) 0.0100(8) 0.0165(9) -0.0003(7) 0.0082(8) 0.0010(7)
C60 0.0194(10) 0.0147(9) 0.0175(9) -0.0033(7) 0.0081(8) -0.0020(7)
C61 0.0276(11) 0.0177(10) 0.0262(11) -0.0032(8) 0.0178(9) -0.0041(8)
C62 0.0362(12) 0.0181(10) 0.0172(10) 0.0005(7) 0.0146(9) 0.0016(8)
C63 0.0242(10) 0.0165(9) 0.0168(10) -0.0011(7) 0.0058(8) 0.0043(8)
C64 0.0180(9) 0.0143(9) 0.0181(9) -0.0010(7) 0.0074(8) 0.0011(7)
C101 0.0250(11) 0.0238(11) 0.0350(12) -0.0073(9) 0.0057(10) 0.0007(9)
O102 0.0243(7) 0.0211(7) 0.0255(8) -0.0030(6) 0.0105(6) 0.0008(6)
C103 0.0275(11) 0.0330(12) 0.0187(10) -0.0023(8) 0.0093(9) 0.0032(9)
C104 0.0324(12) 0.0265(11) 0.0321(12) 0.0033(9) 0.0188(10) 0.0040(9)
O105 0.0257(8) 0.0256(8) 0.0373(9) -0.0077(6) 0.0132(7) -0.0025(6)
C106 0.0462(15) 0.0414(14) 0.0489(15) -0.0200(12) 0.0311(13) -0.0194(12)

loop_
_atom_type_symbol
_atom_type_description
_atom_type_scat_dispersion_real
_atom_type_scat_dispersion_imag
_atom_type_scat_source
C C 0.0033 0.0016 'International Tables Vol C Tables 4.2.6.8 and 6.1.1.4'
H H 0.0000 0.0000 'International Tables Vol C Tables 4.2.6.8 and 6.1.1.4'
N N 0.0061 0.0033 'International Tables Vol C Tables 4.2.6.8 and 6.1.1.4'
B B 0.0013 0.0007 'International Tables Vol C Tables 4.2.6.8 and 6.1.1.4'
Mn Mn 0.3368 0.7283 'International Tables Vol C Tables 4.2.6.8 and 6.1.1.4'
O O 0.0106 0.0060 'International Tables Vol C Tables 4.2.6.8 and 6.1.1.4'

loop_
_geom_angle_atom_site_label_1
_geom_angle_atom_site_label_2
_geom_angle_atom_site_label_3
_geom_angle
N8 Mn1 C40 98.69(8)
N8 Mn1 C13 94.73(8)
C40 Mn1 C13 85.20(7)
N8 Mn1 C3 97.19(8)
C40 Mn1 C3 77.31(7)
C13 Mn1 C3 160.10(7)
N8 Mn1 C8 94.68(8)
C40 Mn1 C8 166.60(7)
C13 Mn1 C8 94.64(7)
C3 Mn1 C8 100.18(7)
C11 N1 C1 106.54(14)
C11 N1 C6 108.19(14)
C1 N1 C6 108.77(14)
C3 N2 C4 111.70(17)
C3 N2 C2 129.25(16)
C4 N2 C2 118.96(16)
C3 N3 C5 111.47(16)
C3 N3 C16 128.38(16)
C5 N3 C16 119.78(16)
C8 N4 C9 112.92(15)
C8 N4 C7 125.03(15)
C9 N4 C7 121.68(15)
C8 N5 C10 111.03(15)
C8 N5 C24 131.61(15)
C10 N5 C24 117.35(15)
C13 N6 C14 112.23(15)
C13 N6 C12 124.51(15)
C14 N6 C12 122.50(15)
C13 N7 C15 110.90(15)
C13 N7 C32 128.67(15)
C15 N7 C32 119.00(15)
N1 C1 C2 114.23(15)
N1 C1 H1A 108.7
C2 C1 H1A 108.7
N1 C1 H1B 108.7
C2 C1 H1B 108.7
H1A C1 H1B 107.6
N2 C2 C1 116.50(15)
N2 C2 H2A 108.2
C1 C2 H2A 108.2
N2 C2 H2B 108.2
C1 C2 H2B 108.2
H2A C2 H2B 107.3
N2 C3 N3 102.91(15)
N2 C3 Mn1 129.11(14)
N3 C3 Mn1 123.65(13)
C5 C4 N2 107.23(17)
C5 C4 H4 126.4
N2 C4 H4 126.4
C4 C5 N3 106.68(17)
C4 C5 H5 126.7
N3 C5 H5 126.7
N1 C6 C7 113.34(15)
N1 C6 H6A 108.9
C7 C6 H6A 108.9
N1 C6 H6B 108.9
C7 C6 H6B 108.9
H6A C6 H6B 107.7
N4 C7 C6 110.11(15)
N4 C7 H7A 109.6
C6 C7 H7A 109.6
N4 C7 H7B 109.6
C6 C7 H7B 109.6
H7A C7 H7B 108.2
N4 C8 N5 102.51(15)
N4 C8 Mn1 124.79(13)
N5 C8 Mn1 132.70(13)
C10 C9 N4 105.91(17)
C10 C9 H9 127.0
N4 C9 H9 127.0
C9 C10 N5 107.62(17)
C9 C10 H10 126.2
N5 C10 H10 126.2
N1 C11 C12 112.10(15)
N1 C11 H11A 109.2
C12 C11 H11A 109.2
N1 C11 H11B 109.2
C12 C11 H11B 109.2
H11A C11 H11B 107.9
N6 C12 C11 110.87(15)
N6 C12 H12A 109.5
C11 C12 H12A 109.5
N6 C12 H12B 109.5
C11 C12 H12B 109.5
H12A C12 H12B 108.1
N6 C13 N7 103.24(15)
N6 C13 Mn1 128.11(13)
N7 C13 Mn1 128.64(13)
C15 C14 N6 106.45(16)
C15 C14 H14 126.8
N6 C14 H14 126.8
C14 C15 N7 107.15(16)
C14 C15 H15 126.4
N7 C15 H15 126.4
C17 C16 C21 122.84(19)
C17 C16 N3 117.34(17)
C21 C16 N3 119.64(18)
C18 C17 C16 117.69(19)
C18 C17 C22 121.49(18)
C16 C17 C22 120.77(18)
C19 C18 C17 120.7(2)
C19 C18 H18 119.6
C17 C18 H18 119.6
C20 C19 C18 120.0(2)
C20 C19 H19 120.0
C18 C19 H19 120.0
C19 C20 C21 121.6(2)
C19 C20 H20 119.2
C21 C20 H20 119.2
C20 C21 C16 117.0(2)
C20 C21 C23 120.9(2)
C16 C21 C23 122.1(2)
C17 C22 H22A 109.5
C17 C22 H22B 109.5
H22A C22 H22B 109.5
C17 C22 H22C 109.5
H22A C22 H22C 109.5
H22B C22 H22C 109.5
C21 C23 H23A 109.5
C21 C23 H23B 109.5
H23A C23 H23B 109.5
C21 C23 H23C 109.5
H23A C23 H23C 109.5
H23B C23 H23C 109.5
C29 C24 C25 122.34(17)
C29 C24 N5 118.45(16)
C25 C24 N5 118.20(16)
C26 C25 C24 117.33(17)
C26 C25 C30 119.68(17)
C24 C25 C30 122.84(17)
C27 C26 C25 121.62(18)
C27 C26 H26 119.2
C25 C26 H26 119.2
C28 C27 C26 119.84(18)
C28 C27 H27 120.1
C26 C27 H27 120.1
C27 C28 C29 121.11(18)
C27 C28 H28 119.4
C29 C28 H28 119.4
C28 C29 C24 117.70(17)
C28 C29 C31 120.46(17)
C24 C29 C31 121.84(17)
C25 C30 H30A 109.5
C25 C30 H30B 109.5
H30A C30 H30B 109.5
C25 C30 H30C 109.5
H30A C30 H30C 109.5
H30B C30 H30C 109.5
C29 C31 H31A 109.5
C29 C31 H31B 109.5
H31A C31 H31B 109.5
C29 C31 H31C 109.5
H31A C31 H31C 109.5
H31B C31 H31C 109.5
C37 C32 C33 122.36(17)
C37 C32 N7 120.41(16)
C33 C32 N7 116.89(16)
C34 C33 C32 117.53(17)
C34 C33 C38 119.94(17)
C32 C33 C38 122.53(17)
C33 C34 C35 121.20(18)
C33 C34 H34 119.4
C35 C34 H34 119.4
C36 C35 C34 119.85(18)
C36 C35 H35 120.1
C34 C35 H35 120.1
C35 C36 C37 121.27(18)
C35 C36 H36 119.4
C37 C36 H36 119.4
C32 C37 C36 117.69(17)
C32 C37 C39 123.15(17)
C36 C37 C39 119.11(17)
C33 C38 H38A 109.5
C33 C38 H38B 109.5
H38A C38 H38B 109.5
C33 C38 H38C 109.5
H38A C38 H38C 109.5
H38B C38 H38C 109.5
C37 C39 H39A 109.5
C37 C39 H39B 109.5
H39A C39 H39B 109.5
C37 C39 H39C 109.5
H39A C39 H39C 109.5
H39B C39 H39C 109.5
N9 C40 Mn1 174.10(17)
C59 B1 C41 111.25(14)
C59 B1 C53 109.84(15)
C41 B1 C53 108.33(14)
C59 B1 C47 107.97(14)
C41 B1 C47 109.90(15)
C53 B1 C47 109.54(14)
C46 C41 C42 115.04(17)
C46 C41 B1 122.51(16)
C42 C41 B1 122.32(16)
C43 C42 C41 122.75(18)
C43 C42 H42 118.6
C41 C42 H42 118.6
C44 C43 C42 120.10(18)
C44 C43 H43 120.0
C42 C43 H43 120.0
C43 C44 C45 119.08(18)
C43 C44 H44 120.5
C45 C44 H44 120.5
C44 C45 C46 119.96(19)
C44 C45 H45 120.0
C46 C45 H45 120.0
C45 C46 C41 123.04(18)
C45 C46 H46 118.5
C41 C46 H46 118.5
C48 C47 C52 114.63(16)
C48 C47 B1 123.22(15)
C52 C47 B1 122.12(16)
C49 C48 C47 123.03(17)
C49 C48 H48 118.5
C47 C48 H48 118.5
C50 C49 C48 120.10(17)
C50 C49 H49 119.9
C48 C49 H49 119.9
C49 C50 C51 118.92(17)
C49 C50 H50 120.5
C51 C50 H50 120.5
C50 C51 C52 120.10(17)
C50 C51 H51 120.0
C52 C51 H51 120.0
C51 C52 C47 123.20(17)
C51 C52 H52 118.4
C47 C52 H52 118.4
C58 C53 C54 115.11(16)
C58 C53 B1 122.56(16)
C54 C53 B1 122.29(16)
C55 C54 C53 122.85(17)
C55 C54 H54 118.6
C53 C54 H54 118.6
C56 C55 C54 120.04(17)
C56 C55 H55 120.0
C54 C55 H55 120.0
C57 C56 C55 119.05(17)
C57 C56 H56 120.5
C55 C56 H56 120.5
C56 C57 C58 119.97(17)
C56 C57 H57 120.0
C58 C57 H57 120.0
C57 C58 C53 122.97(17)
C57 C58 H58 118.5
C53 C58 H58 118.5
C60 C59 C64 114.72(16)
C60 C59 B1 123.34(16)
C64 C59 B1 121.53(16)
C61 C60 C59 122.64(18)
C61 C60 H60 118.7
C59 C60 H60 118.7
C62 C61 C60 120.23(18)
C62 C61 H61 119.9
C60 C61 H61 119.9
C61 C62 C63 119.09(18)
C61 C62 H62 120.5
C63 C62 H62 120.5
C64 C63 C62 119.88(18)
C64 C63 H63 120.1
C62 C63 H63 120.1
C63 C64 C59 123.28(18)
C63 C64 H64 118.4
C59 C64 H64 118.4
O102 C101 H10A 109.5
O102 C101 H10B 109.5
H10A C101 H10B 109.5
O102 C101 H10C 109.5
H10A C101 H10C 109.5
H10B C101 H10C 109.5
C103 O102 C101 110.55(16)
O102 C103 C104 110.08(16)
O102 C103 H10D 109.6
C104 C103 H10D 109.6
O102 C103 H10E 109.6
C104 C103 H10E 109.6
H10D C103 H10E 108.2
O105 C104 C103 108.95(17)
O105 C104 H10F 109.9
C103 C104 H10F 109.9
O105 C104 H10G 109.9
C103 C104 H10G 109.9
H10F C104 H10G 108.3
C104 O105 C106 112.57(18)
O105 C106 H10H 109.5
O105 C106 H10I 109.5
H10H C106 H10I 109.5
O105 C106 H10J 109.5
H10H C106 H10J 109.5
H10I C106 H10J 109.5

loop_
_geom_bond_atom_site_label_1
_geom_bond_atom_site_label_2
_geom_bond_distance
Mn1 N8 1.5289(16)
Mn1 C40 1.9939(19)
Mn1 C13 2.0368(18)
Mn1 C3 2.0772(18)
Mn1 C8 2.0780(18)
N1 C11 1.486(2)
N1 C1 1.488(2)
N1 C6 1.494(2)
N2 C3 1.372(2)
N2 C4 1.392(2)
N2 C2 1.470(3)
N3 C3 1.373(2)
N3 C5 1.402(2)
N3 C16 1.449(3)
N4 C8 1.364(2)
N4 C9 1.389(2)
N4 C7 1.463(2)
N5 C8 1.380(2)
N5 C10 1.395(2)
N5 C24 1.455(2)
N6 C13 1.364(2)
N6 C14 1.386(2)
N6 C12 1.465(2)
N7 C13 1.376(2)
N7 C15 1.396(2)
N7 C32 1.460(2)
N9 C40 1.154(2)
C1 C2 1.507(3)
C1 H1A 0.9900
C1 H1B 0.9900
C2 H2A 0.9900
C2 H2B 0.9900
C4 C5 1.332(3)
C4 H4 0.9500
C5 H5 0.9500
C6 C7 1.519(3)
C6 H6A 0.9900
C6 H6B 0.9900
C7 H7A 0.9900
C7 H7B 0.9900
C9 C10 1.337(3)
C9 H9 0.9500
C10 H10 0.9500
C11 C12 1.523(3)
C11 H11A 0.9900
C11 H11B 0.9900
C12 H12A 0.9900
C12 H12B 0.9900
C14 C15 1.343(3)
C14 H14 0.9500
C15 H15 0.9500
C16 C17 1.400(3)
C16 C21 1.402(3)
C17 C18 1.399(3)
C17 C22 1.513(3)
C18 C19 1.386(3)
C18 H18 0.9500
C19 C20 1.386(3)
C19 H19 0.9500
C20 C21 1.395(3)
C20 H20 0.9500
C21 C23 1.508(3)
C22 H22A 0.9800
C22 H22B 0.9800
C22 H22C 0.9800
C23 H23A 0.9800
C23 H23B 0.9800
C23 H23C 0.9800
C24 C29 1.403(3)
C24 C25 1.406(3)
C25 C26 1.396(3)
C25 C30 1.508(3)
C26 C27 1.386(3)
C26 H26 0.9500
C27 C28 1.385(3)
C27 H27 0.9500
C28 C29 1.400(3)
C28 H28 0.9500
C29 C31 1.503(3)
C30 H30A 0.9800
C30 H30B 0.9800
C30 H30C 0.9800
C31 H31A 0.9800
C31 H31B 0.9800
C31 H31C 0.9800
C32 C37 1.394(3)
C32 C33 1.413(3)
C33 C34 1.392(3)
C33 C38 1.513(3)
C34 C35 1.392(3)
C34 H34 0.9500
C35 C36 1.384(3)
C35 H35 0.9500
C36 C37 1.400(3)
C36 H36 0.9500
C37 C39 1.504(3)
C38 H38A 0.9800
C38 H38B 0.9800
C38 H38C 0.9800
C39 H39A 0.9800
C39 H39B 0.9800
C39 H39C 0.9800
B1 C59 1.648(3)
B1 C41 1.654(3)
B1 C53 1.655(3)
B1 C47 1.666(3)
C41 C46 1.407(3)
C41 C42 1.409(3)
C42 C43 1.401(3)
C42 H42 0.9500
C43 C44 1.389(3)
C43 H43 0.9500
C44 C45 1.391(3)
C44 H44 0.9500
C45 C46 1.398(3)
C45 H45 0.9500
C46 H46 0.9500
C47 C48 1.409(2)
C47 C52 1.410(2)
C48 C49 1.401(3)
C48 H48 0.9500
C49 C50 1.387(3)
C49 H49 0.9500
C50 C51 1.393(3)
C50 H50 0.9500
C51 C52 1.394(3)
C51 H51 0.9500
C52 H52 0.9500
C53 C58 1.409(3)
C53 C54 1.411(2)
C54 C55 1.397(3)
C54 H54 0.9500
C55 C56 1.395(3)
C55 H55 0.9500
C56 C57 1.393(3)
C56 H56 0.9500
C57 C58 1.399(3)
C57 H57 0.9500
C58 H58 0.9500
C59 C60 1.407(3)
C59 C64 1.413(3)
C60 C61 1.405(3)
C60 H60 0.9500
C61 C62 1.384(3)
C61 H61 0.9500
C62 C63 1.393(3)
C62 H62 0.9500
C63 C64 1.391(3)
C63 H63 0.9500
C64 H64 0.9500
C101 O102 1.421(2)
C101 H10A 0.9800
C101 H10B 0.9800
C101 H10C 0.9800
O102 C103 1.419(2)
C103 C104 1.509(3)
C103 H10D 0.9900
C103 H10E 0.9900
C104 O105 1.418(3)
C104 H10F 0.9900
C104 H10G 0.9900
O105 C106 1.428(3)
C106 H10H 0.9800
C106 H10I 0.9800
C106 H10J 0.9800

loop_
_geom_torsion_atom_site_label_1
_geom_torsion_atom_site_label_2
_geom_torsion_atom_site_label_3
_geom_torsion_atom_site_label_4
_geom_torsion
C11 N1 C1 C2 174.07(15)
C6 N1 C1 C2 57.7(2)
C3 N2 C2 C1 -36.6(3)
C4 N2 C2 C1 147.05(17)
N1 C1 C2 N2 64.2(2)
C4 N2 C3 N3 1.1(2)
C2 N2 C3 N3 -175.44(17)
C4 N2 C3 Mn1 -155.68(14)
C2 N2 C3 Mn1 27.8(3)
C5 N3 C3 N2 -1.17(19)
C16 N3 C3 N2 171.72(17)
C5 N3 C3 Mn1 157.25(13)
C16 N3 C3 Mn1 -29.9(2)
N8 Mn1 C3 N2 157.61(16)
C40 Mn1 C3 N2 60.28(16)
C13 Mn1 C3 N2 31.3(3)
C8 Mn1 C3 N2 -106.28(17)
N8 Mn1 C3 N3 5.13(16)
C40 Mn1 C3 N3 -92.20(15)
C13 Mn1 C3 N3 -121.2(2)
C8 Mn1 C3 N3 101.23(15)
C3 N2 C4 C5 -0.6(2)
C2 N2 C4 C5 176.32(16)
N2 C4 C5 N3 -0.1(2)
C3 N3 C5 C4 0.9(2)
C16 N3 C5 C4 -172.72(16)
C11 N1 C6 C7 145.37(15)
C1 N1 C6 C7 -99.28(17)
C8 N4 C7 C6 63.8(2)
C9 N4 C7 C6 -108.75(19)
N1 C6 C7 N4 -71.34(19)
C9 N4 C8 N5 -1.1(2)
C7 N4 C8 N5 -174.18(16)
C9 N4 C8 Mn1 178.90(13)
C7 N4 C8 Mn1 5.8(2)
C10 N5 C8 N4 0.8(2)
C24 N5 C8 N4 -177.60(18)
C10 N5 C8 Mn1 -179.17(15)
C24 N5 C8 Mn1 2.4(3)
N8 Mn1 C8 N4 140.43(15)
C40 Mn1 C8 N4 -35.7(4)
C13 Mn1 C8 N4 -124.42(15)
C3 Mn1 C8 N4 42.25(16)
N8 Mn1 C8 N5 -39.58(18)
C40 Mn1 C8 N5 144.3(3)
C13 Mn1 C8 N5 55.57(18)
C3 Mn1 C8 N5 -137.76(17)
C8 N4 C9 C10 1.0(2)
C7 N4 C9 C10 174.32(17)
N4 C9 C10 N5 -0.4(2)
C8 N5 C10 C9 -0.3(2)
C24 N5 C10 C9 178.39(18)
C1 N1 C11 C12 167.13(15)
C6 N1 C11 C12 -76.07(18)
C13 N6 C12 C11 50.8(2)
C14 N6 C12 C11 -118.38(18)
N1 C11 C12 N6 -84.61(19)
C14 N6 C13 N7 1.1(2)
C12 N6 C13 N7 -169.13(16)
C14 N6 C13 Mn1 -179.62(13)
C12 N6 C13 Mn1 10.2(2)
C15 N7 C13 N6 -1.42(19)
C32 N7 C13 N6 164.56(16)
C15 N7 C13 Mn1 179.26(13)
C32 N7 C13 Mn1 -14.8(3)
N8 Mn1 C13 N6 148.10(16)
C40 Mn1 C13 N6 -113.55(16)
C3 Mn1 C13 N6 -85.2(3)
C8 Mn1 C13 N6 53.00(16)
N8 Mn1 C13 N7 -32.74(17)
C40 Mn1 C13 N7 65.61(16)
C3 Mn1 C13 N7 94.0(3)
C8 Mn1 C13 N7 -127.84(16)
C13 N6 C14 C15 -0.3(2)
C12 N6 C14 C15 170.11(17)
N6 C14 C15 N7 -0.6(2)
C13 N7 C15 C14 1.3(2)
C32 N7 C15 C14 -166.21(16)
C3 N3 C16 C17 -82.9(2)
C5 N3 C16 C17 89.5(2)
C3 N3 C16 C21 101.8(2)
C5 N3 C16 C21 -85.8(2)
C21 C16 C17 C18 2.6(3)
N3 C16 C17 C18 -172.58(17)
C21 C16 C17 C22 -174.95(18)
N3 C16 C17 C22 9.9(3)
C16 C17 C18 C19 -2.7(3)
C22 C17 C18 C19 174.79(19)
C17 C18 C19 C20 0.2(3)
C18 C19 C20 C21 2.8(3)
C19 C20 C21 C16 -2.9(3)
C19 C20 C21 C23 178.0(2)
C17 C16 C21 C20 0.1(3)
N3 C16 C21 C20 175.22(17)
C17 C16 C21 C23 179.26(19)
N3 C16 C21 C23 -5.7(3)
C8 N5 C24 C29 86.3(2)
C10 N5 C24 C29 -92.0(2)
C8 N5 C24 C25 -104.9(2)
C10 N5 C24 C25 76.8(2)
C29 C24 C25 C26 -2.7(3)
N5 C24 C25 C26 -171.11(16)
C29 C24 C25 C30 172.89(17)
N5 C24 C25 C30 4.5(3)
C24 C25 C26 C27 2.1(3)
C30 C25 C26 C27 -173.65(18)
C25 C26 C27 C28 -0.5(3)
C26 C27 C28 C29 -0.7(3)
C27 C28 C29 C24 0.1(3)
C27 C28 C29 C31 -179.83(17)
C25 C24 C29 C28 1.7(3)
N5 C24 C29 C28 170.00(16)
C25 C24 C29 C31 -178.42(17)
N5 C24 C29 C31 -10.1(3)
C13 N7 C32 C37 91.2(2)
C15 N7 C32 C37 -103.8(2)
C13 N7 C32 C33 -95.3(2)
C15 N7 C32 C33 69.7(2)
C37 C32 C33 C34 -1.8(3)
N7 C32 C33 C34 -175.08(16)
C37 C32 C33 C38 178.55(17)
N7 C32 C33 C38 5.2(3)
C32 C33 C34 C35 -0.9(3)
C38 C33 C34 C35 178.78(17)
C33 C34 C35 C36 1.4(3)
C34 C35 C36 C37 0.8(3)
C33 C32 C37 C36 3.8(3)
N7 C32 C37 C36 176.91(16)
C33 C32 C37 C39 -173.51(17)
N7 C32 C37 C39 -0.4(3)
C35 C36 C37 C32 -3.3(3)
C35 C36 C37 C39 174.13(18)
C59 B1 C41 C46 -156.78(16)
C53 B1 C41 C46 82.4(2)
C47 B1 C41 C46 -37.3(2)
C59 B1 C41 C42 27.7(2)
C53 B1 C41 C42 -93.14(19)
C47 B1 C41 C42 147.22(16)
C46 C41 C42 C43 1.6(3)
B1 C41 C42 C43 177.43(17)
C41 C42 C43 C44 -0.7(3)
C42 C43 C44 C45 -1.0(3)
C43 C44 C45 C46 1.7(3)
C44 C45 C46 C41 -0.7(3)
C42 C41 C46 C45 -0.9(3)
B1 C41 C46 C45 -176.70(17)
C59 B1 C47 C48 20.5(2)
C41 B1 C47 C48 -100.97(19)
C53 B1 C47 C48 140.13(16)
C59 B1 C47 C52 -161.55(16)
C41 B1 C47 C52 76.9(2)
C53 B1 C47 C52 -42.0(2)
C52 C47 C48 C49 -1.2(3)
B1 C47 C48 C49 176.80(16)
C47 C48 C49 C50 0.7(3)
C48 C49 C50 C51 0.4(3)
C49 C50 C51 C52 -1.0(3)
C50 C51 C52 C47 0.4(3)
C48 C47 C52 C51 0.7(3)
B1 C47 C52 C51 -177.39(17)
C59 B1 C53 C58 -92.7(2)
C41 B1 C53 C58 29.0(2)
C47 B1 C53 C58 148.87(16)
C59 B1 C53 C54 84.7(2)
C41 B1 C53 C54 -153.63(16)
C47 B1 C53 C54 -33.8(2)
C58 C53 C54 C55 -0.8(3)
B1 C53 C54 C55 -178.35(17)
C53 C54 C55 C56 -0.3(3)
C54 C55 C56 C57 1.2(3)
C55 C56 C57 C58 -0.9(3)
C56 C57 C58 C53 -0.3(3)
C54 C53 C58 C57 1.1(3)
B1 C53 C58 C57 178.66(17)
C41 B1 C59 C60 -139.90(17)
C53 B1 C59 C60 -20.0(2)
C47 B1 C59 C60 99.43(19)
C41 B1 C59 C64 47.9(2)
C53 B1 C59 C64 167.79(16)
C47 B1 C59 C64 -72.8(2)
C64 C59 C60 C61 4.3(3)
B1 C59 C60 C61 -168.46(17)
C59 C60 C61 C62 -1.7(3)
C60 C61 C62 C63 -1.7(3)
C61 C62 C63 C64 2.3(3)
C62 C63 C64 C59 0.5(3)
C60 C59 C64 C63 -3.6(3)
B1 C59 C64 C63 169.23(17)
C101 O102 C103 C104 -178.97(17)
O102 C103 C104 O105 69.1(2)
C103 C104 O105 C106 166.18(17)
